data_4318518
loop_
_publ_author_name
'Christine E. Ple\<cnik'
'Shengming Liu'
'Jianping Liu'
'Xuenian Chen'
'Edward A. Meyers'
'Sheldon G. Shore'

_publ_section_title
;
 Lanthanide-Transition-Metal Carbonyl Complexes. 1. Syntheses and
 Structures of Ytterbium(II) Solvent-Separated Ion Pairs and Isocarbonyl
 Polymeric Arrays of Tetracarbonylcobaltate
;
_journal_name_full 'Inorganic Chemistry'
_journal_page_first 4936
_journal_page_last 4943
_journal_paper_doi 10.1021/ic020254g
_journal_volume 41
_journal_year 2002
_chemical_formula_sum 'C23 H24 Co2 O10 Yb'
_chemical_formula_weight 751.35
_chemical_name_common '[(THF)2Yb{(u-CO)3Co(CO)}2.Tol]inf'
_chemical_name_systematic
;
tris[u-(carbonyl-C,O)](carbonylcobalt)tetrakis(tetrahydrofuran)ytterbium
toluene
;
_space_group_IT_number 15
_symmetry_cell_setting monoclinic
_symmetry_space_group_name_Hall '-C 2yc'
_symmetry_space_group_name_H-M 'C 1 2/c 1'
_atom_sites_solution_hydrogens geom
_atom_sites_solution_primary direct
_atom_sites_solution_secondary difmap
_audit_creation_method SHELXL-97
_cell_angle_alpha 90.00
_cell_angle_beta 118.90(1)
_cell_angle_gamma 90.00
_cell_formula_units_Z 4
_cell_length_a 28.589(1)
_cell_length_b 7.223(1)
_cell_length_c 14.983(1)
_cell_measurement_reflns_used '10 frames'
_cell_measurement_temperature 150(2)
_cell_volume 2708.7(5)
_computing_cell_refinement 'DENZO (Otwinowsky & Minor, 1997)'
_computing_data_collection 'COLLECT (Nonius, 1999)'
_computing_data_reduction 'DENZO (Otwinowsky & Minor, 1997)'
_computing_structure_refinement 'SHELXL-97 (Sheldrick, 1997)'
_computing_structure_solution 'SHELXS-97 (Sheldrick, 1990)'
_diffrn_ambient_temperature 150(2)
_diffrn_measured_fraction_theta_full 1.000
_diffrn_measured_fraction_theta_max 1.000
_diffrn_measurement_device_type 'Nonius KappaCCD area detector'
_diffrn_measurement_method 'omega at 55/-55'
_diffrn_radiation_monochromator graphite
_diffrn_radiation_source 'fine-focus sealed tube'
_diffrn_radiation_type MoK\a
_diffrn_radiation_wavelength 0.71073
_diffrn_reflns_av_R_equivalents 0.0813
_diffrn_reflns_av_sigmaI/netI 0.0235
_diffrn_reflns_limit_h_max 33
_diffrn_reflns_limit_h_min -34
_diffrn_reflns_limit_k_max 8
_diffrn_reflns_limit_k_min -8
_diffrn_reflns_limit_l_max 17
_diffrn_reflns_limit_l_min -17
_diffrn_reflns_number 37158
_diffrn_reflns_theta_full 25.04
_diffrn_reflns_theta_max 25.04
_diffrn_reflns_theta_min 2.72
_exptl_absorpt_coefficient_mu 4.685
_exptl_absorpt_correction_T_max 0.4697
_exptl_absorpt_correction_T_min 0.2909
_exptl_absorpt_correction_type 'SORTAV (Blessing, 1995)'
_exptl_crystal_colour colorless
_exptl_crystal_density_diffrn 1.833
_exptl_crystal_density_method 'not measured'
_exptl_crystal_description 'rectangular plate'
_exptl_crystal_F_000 1448
_exptl_crystal_size_max 0.35
_exptl_crystal_size_mid 0.23
_exptl_crystal_size_min 0.19
_refine_diff_density_max 0.933
_refine_diff_density_min -1.234
_refine_diff_density_rms 0.111
_refine_ls_extinction_method none
_refine_ls_goodness_of_fit_ref 1.056
_refine_ls_hydrogen_treatment mixed
_refine_ls_matrix_type full
_refine_ls_number_parameters 168
_refine_ls_number_reflns 2405
_refine_ls_number_restraints 0
_refine_ls_restrained_S_all 1.056
_refine_ls_R_factor_all 0.0262
_refine_ls_R_factor_gt 0.0245
_refine_ls_shift/su_max 0.001
_refine_ls_shift/su_mean 0.000
_refine_ls_structure_factor_coef Fsqd
_refine_ls_weighting_details 'calc w=1/[\s^2^(Fo^2^)+(0.0310P)^2^+14.8751P] where P=(Fo^2^+2Fc^2^)/3'
_refine_ls_weighting_scheme calc
_refine_ls_wR_factor_gt 0.0628
_refine_ls_wR_factor_ref 0.0636
_reflns_number_gt 2293
_reflns_number_total 2405
_reflns_threshold_expression >2sigma(I)
_cod_data_source_file ic020254g_3.cif
_cod_data_source_block 2b
_cod_depositor_comments
;
The following automatic conversions were performed:

'_symmetry_cell_setting' value 'Monoclinic' changed to 'monoclinic'
according to the built-in table from CIF Core dictionary named
'cif_core.dic' version 2.4.1 from 2010-06-29.

Automatic conversion script
Id: cif_fix_values 1646 2011-03-28 12:23:43Z adriana 
;
_cod_original_cell_volume 2708.5(9)
_cod_database_code 4318518

loop_
_symmetry_equiv_pos_as_xyz
'x, y, z'
'-x, y, -z+1/2'
'x+1/2, y+1/2, z'
'-x+1/2, y+1/2, -z+1/2'
'-x, -y, -z'
'x, -y, z-1/2'
'-x+1/2, -y+1/2, -z'
'x+1/2, -y+1/2, z-1/2'

loop_
_atom_site_label
_atom_site_type_symbol
_atom_site_fract_x
_atom_site_fract_y
_atom_site_fract_z
_atom_site_U_iso_or_equiv
_atom_site_adp_type
_atom_site_occupancy
_atom_site_symmetry_multiplicity
_atom_site_calc_flag
_atom_site_refinement_flags
_atom_site_disorder_assembly
_atom_site_disorder_group
Yb1 Yb 0.5000 0.30079(3) 0.2500 0.01864(9) Uani 1 2 d S . .
Co1 Co 0.58925(2) 0.78651(6) 0.52619(4) 0.01898(13) Uani 1 1 d . . .
C1 C 0.57403(15) 0.9536(5) 0.4320(3) 0.0227(8) Uani 1 1 d . . .
O1 O 0.56268(12) 1.0623(4) 0.3669(2) 0.0312(6) Uani 1 1 d . . .
C2 C 0.56106(15) 0.8401(5) 0.6044(3) 0.0231(8) Uani 1 1 d . . .
O2 O 0.54211(12) 0.8686(4) 0.6559(2) 0.0298(6) Uani 1 1 d . . .
C3 C 0.66014(19) 0.7685(6) 0.6042(4) 0.0349(10) Uani 1 1 d . . .
O3 O 0.70548(14) 0.7579(6) 0.6538(3) 0.0615(11) Uani 1 1 d . . .
C4 C 0.56265(15) 0.5735(5) 0.4680(3) 0.0241(8) Uani 1 1 d . . .
O4 O 0.54283(12) 0.4356(4) 0.4273(2) 0.0305(6) Uani 1 1 d . . .
O11 O 0.56953(10) 0.5023(4) 0.2612(2) 0.0276(6) Uani 1 1 d . . .
C11 C 0.56662(18) 0.6722(6) 0.2081(3) 0.0331(9) Uani 1 1 d . . .
H11A H 0.5431 0.7623 0.2170 0.040 Uiso 1 1 calc . . .
H11B H 0.5520 0.6481 0.1344 0.040 Uiso 1 1 calc . . .
C12 C 0.6222(2) 0.7465(8) 0.2529(5) 0.0522(14) Uani 1 1 d . . .
H12A H 0.6288 0.8005 0.1993 0.063 Uiso 1 1 calc . . .
H12B H 0.6285 0.8428 0.3046 0.063 Uiso 1 1 calc . . .
C13 C 0.6567(2) 0.5843(8) 0.3002(5) 0.0661(18) Uani 1 1 d . . .
H13A H 0.6668 0.5265 0.2520 0.079 Uiso 1 1 calc . . .
H13B H 0.6898 0.6216 0.3623 0.079 Uiso 1 1 calc . . .
C14 C 0.62574(17) 0.4536(7) 0.3263(3) 0.0386(10) Uani 1 1 d . . .
H14A H 0.6325 0.3246 0.3131 0.046 Uiso 1 1 calc . . .
H14B H 0.6356 0.4653 0.3991 0.046 Uiso 1 1 calc . . .
C21 C 0.7242(3) 0.2480(11) 0.5564(5) 0.0722(19) Uani 1 1 d . . .
C22 C 0.7144(2) 0.1076(10) 0.4847(5) 0.0720(19) Uani 1 1 d . . .
H22 H 0.6898 0.0113 0.4752 0.086 Uiso 1 1 calc . . .
C23 C 0.7601(3) 0.3902(10) 0.5703(5) 0.0744(19) Uani 1 1 d . . .
H23 H 0.7665 0.4851 0.6188 0.089 Uiso 1 1 calc . . .
C24 C 0.8024(4) 0.7529(17) 0.8918(8) 0.046(2) Uani 0.50 1 d P . .

loop_
_atom_site_aniso_label
_atom_site_aniso_U_11
_atom_site_aniso_U_22
_atom_site_aniso_U_33
_atom_site_aniso_U_23
_atom_site_aniso_U_13
_atom_site_aniso_U_12
Yb1 0.02921(15) 0.01280(13) 0.01611(14) 0.000 0.01268(10) 0.000
Co1 0.0255(3) 0.0158(3) 0.0160(3) 0.00046(18) 0.0104(2) -0.00042(19)
C1 0.0270(19) 0.0207(19) 0.0237(19) -0.0015(16) 0.0148(16) 0.0013(15)
O1 0.0444(17) 0.0258(14) 0.0292(15) 0.0106(13) 0.0223(13) 0.0092(13)
C2 0.030(2) 0.0157(17) 0.0224(19) -0.0005(15) 0.0121(17) -0.0032(15)
O2 0.0450(17) 0.0264(14) 0.0283(15) -0.0034(12) 0.0260(14) -0.0068(13)
C3 0.038(3) 0.031(2) 0.033(2) 0.0053(19) 0.015(2) 0.0009(19)
O3 0.031(2) 0.067(2) 0.068(3) 0.012(2) 0.0083(19) 0.0040(17)
C4 0.033(2) 0.024(2) 0.0172(18) 0.0046(16) 0.0131(16) 0.0045(17)
O4 0.0457(17) 0.0200(14) 0.0239(14) -0.0062(12) 0.0155(13) -0.0057(13)
O11 0.0268(14) 0.0238(14) 0.0302(15) 0.0051(12) 0.0121(12) -0.0026(11)
C11 0.036(2) 0.023(2) 0.038(2) 0.0074(18) 0.016(2) -0.0013(18)
C12 0.043(3) 0.042(3) 0.070(4) 0.011(3) 0.026(3) -0.008(2)
C13 0.036(3) 0.046(3) 0.106(5) 0.024(3) 0.026(3) 0.002(2)
C14 0.030(2) 0.041(3) 0.037(2) 0.010(2) 0.0104(19) 0.0051(19)
C21 0.043(3) 0.086(4) 0.064(4) 0.017(4) 0.008(3) 0.030(3)
C22 0.048(3) 0.065(4) 0.069(4) -0.005(3) 0.002(3) 0.016(3)
C23 0.046(3) 0.068(4) 0.074(4) -0.004(4) 0.000(3) 0.012(3)
C24 0.050(6) 0.049(6) 0.041(6) -0.004(4) 0.023(5) -0.001(5)

loop_
_atom_type_symbol
_atom_type_description
_atom_type_scat_dispersion_real
_atom_type_scat_dispersion_imag
_atom_type_scat_source
C C 0.0033 0.0016 'International Tables Vol C Tables 4.2.6.8 and 6.1.1.4'
H H 0.0000 0.0000 'International Tables Vol C Tables 4.2.6.8 and 6.1.1.4'
O O 0.0106 0.0060 'International Tables Vol C Tables 4.2.6.8 and 6.1.1.4'
Co Co 0.3494 0.9721 'International Tables Vol C Tables 4.2.6.8 and 6.1.1.4'
Yb Yb -0.3850 5.5486 'International Tables Vol C Tables 4.2.6.8 and 6.1.1.4'

loop_
_geom_angle_atom_site_label_1
_geom_angle_atom_site_label_2
_geom_angle_atom_site_label_3
_geom_angle
_geom_angle_site_symmetry_1
_geom_angle_site_symmetry_3
_geom_angle_publ_flag
O11 Yb1 O11 105.43(13) . 2_655 ?
O11 Yb1 O1 139.24(9) . 2_645 ?
O11 Yb1 O1 94.58(9) 2_655 2_645 ?
O11 Yb1 O1 94.58(9) . 1_545 ?
O11 Yb1 O1 139.24(9) 2_655 1_545 ?
O1 Yb1 O1 92.56(14) 2_645 1_545 ?
O11 Yb1 O4 74.23(9) . . ?
O11 Yb1 O4 78.69(9) 2_655 . ?
O1 Yb1 O4 145.60(9) 2_645 . ?
O1 Yb1 O4 73.07(10) 1_545 . ?
O11 Yb1 O4 78.69(9) . 2_655 ?
O11 Yb1 O4 74.23(9) 2_655 2_655 ?
O1 Yb1 O4 73.07(10) 2_645 2_655 ?
O1 Yb1 O4 145.60(9) 1_545 2_655 ?
O4 Yb1 O4 134.56(13) . 2_655 ?
O11 Yb1 O2 74.65(10) . 6_565 ?
O11 Yb1 O2 147.45(9) 2_655 6_565 ?
O1 Yb1 O2 69.71(9) 2_645 6_565 ?
O1 Yb1 O2 71.76(9) 1_545 6_565 ?
O4 Yb1 O2 130.20(9) . 6_565 ?
O4 Yb1 O2 73.94(9) 2_655 6_565 ?
O11 Yb1 O2 147.45(9) . 5_666 ?
O11 Yb1 O2 74.65(10) 2_655 5_666 ?
O1 Yb1 O2 71.76(9) 2_645 5_666 ?
O1 Yb1 O2 69.71(9) 1_545 5_666 ?
O4 Yb1 O2 73.94(9) . 5_666 ?
O4 Yb1 O2 130.20(9) 2_655 5_666 ?
O2 Yb1 O2 122.98(13) 6_565 5_666 ?
C1 Co1 C4 109.07(17) . . ?
C1 Co1 C2 111.83(17) . . ?
C4 Co1 C2 107.28(17) . . ?
C1 Co1 C3 109.83(19) . . ?
C4 Co1 C3 110.11(19) . . ?
C2 Co1 C3 108.7(2) . . ?
O1 C1 Co1 178.1(4) . . ?
C1 O1 Yb1 149.9(3) . 1_565 ?
O2 C2 Co1 177.5(3) . . ?
C2 O2 Yb1 141.1(3) . 5_666 ?
O3 C3 Co1 179.6(5) . . ?
O4 C4 Co1 177.0(4) . . ?
C4 O4 Yb1 138.5(3) . . ?
C11 O11 C14 108.9(3) . . ?
C11 O11 Yb1 130.6(2) . . ?
C14 O11 Yb1 120.4(2) . . ?
O11 C11 C12 107.0(4) . . ?
O11 C11 H11A 110.3 . . ?
C12 C11 H11A 110.3 . . ?
O11 C11 H11B 110.3 . . ?
C12 C11 H11B 110.3 . . ?
H11A C11 H11B 108.6 . . ?
C13 C12 C11 104.5(4) . . ?
C13 C12 H12A 110.9 . . ?
C11 C12 H12A 110.9 . . ?
C13 C12 H12B 110.9 . . ?
C11 C12 H12B 110.9 . . ?
H12A C12 H12B 108.9 . . ?
C14 C13 C12 106.7(4) . . ?
C14 C13 H13A 110.4 . . ?
C12 C13 H13A 110.4 . . ?
C14 C13 H13B 110.4 . . ?
C12 C13 H13B 110.4 . . ?
H13A C13 H13B 108.6 . . ?
O11 C14 C13 106.1(4) . . ?
O11 C14 H14A 110.5 . . ?
C13 C14 H14A 110.5 . . ?
O11 C14 H14B 110.5 . . ?
C13 C14 H14B 110.5 . . ?
H14A C14 H14B 108.7 . . ?
C24 C21 C23 118.9(9) 4_646 . ?
C24 C21 C22 120.7(9) 4_646 . ?
C23 C21 C22 120.3(7) . . ?
C23 C22 C21 119.8(7) 7_656 . ?
C23 C22 H22 120.1 7_656 . ?
C21 C22 H22 120.1 . . ?
C22 C23 C21 119.9(7) 7_656 . ?
C22 C23 H23 120.1 7_656 . ?
C21 C23 H23 120.1 . . ?

loop_
_geom_bond_atom_site_label_1
_geom_bond_atom_site_label_2
_geom_bond_distance
_geom_bond_site_symmetry_2
_geom_bond_publ_flag
Yb1 O11 2.403(3) . ?
Yb1 O11 2.403(3) 2_655 ?
Yb1 O1 2.492(3) 2_645 ?
Yb1 O1 2.492(3) 1_545 ?
Yb1 O4 2.522(3) . ?
Yb1 O4 2.522(3) 2_655 ?
Yb1 O2 2.564(3) 6_565 ?
Yb1 O2 2.564(3) 5_666 ?
Co1 C1 1.745(4) . ?
Co1 C4 1.751(4) . ?
Co1 C2 1.756(4) . ?
Co1 C3 1.789(5) . ?
C1 O1 1.170(5) . ?
O1 Yb1 2.492(3) 1_565 ?
C2 O2 1.156(5) . ?
O2 Yb1 2.564(3) 5_666 ?
C3 O3 1.143(6) . ?
C4 O4 1.162(5) . ?
O11 C11 1.442(5) . ?
O11 C14 1.464(5) . ?
C11 C12 1.494(7) . ?
C11 H11A 0.9900 . ?
C11 H11B 0.9900 . ?
C12 C13 1.474(8) . ?
C12 H12A 0.9900 . ?
C12 H12B 0.9900 . ?
C13 C14 1.471(7) . ?
C13 H13A 0.9900 . ?
C13 H13B 0.9900 . ?
C14 H14A 0.9900 . ?
C14 H14B 0.9900 . ?
C21 C24 1.322(12) 4_646 ?
C21 C23 1.396(11) . ?
C21 C22 1.405(10) . ?
C22 C23 1.337(10) 7_656 ?
C22 H22 0.9500 . ?
C23 C22 1.337(10) 7_656 ?
C23 H23 0.9500 . ?
C24 C21 1.322(12) 4_656 ?
